data_4131409
loop_
_publ_author_name
'Liu, Liu Leo'
'Cao, Levy L.'
'Shao, Yue'
'Stephan, Douglas W.'

_publ_section_title
;
 Single Electron Delivery to Lewis Pairs: An Avenue to Anions by Small
 Molecule Activation.
;
_journal_issue 29
_journal_name_full 'Journal of the American Chemical Society'
_journal_page_first 10062
_journal_page_last 10071
_journal_paper_doi 10.1021/jacs.7b05120
_journal_volume 139
_journal_year 2017
_chemical_formula_sum 'C106 H65 Al4 Cl F50 Fe2 O2'
_chemical_formula_weight 1717.10
_space_group_crystal_system monoclinic
_space_group_IT_number 14
_space_group_name_Hall '-P 2yn'
_space_group_name_H-M_alt 'P 1 21/n 1'
_atom_sites_solution_hydrogens geom
_audit_creation_method SHELXL-2014/7
_cell_angle_alpha 90
_cell_angle_beta 99.024(14)
_cell_angle_gamma 90
_cell_formula_units_Z 4
_cell_length_a 14.168(3)
_cell_length_b 39.796(8)
_cell_length_c 18.693(4)
_cell_measurement_reflns_used 9688
_cell_measurement_temperature 150(2)
_cell_measurement_theta_max 20.22
_cell_measurement_theta_min 2.21
_cell_volume 10409(4)
_computing_structure_refinement 'SHELXL-2014/7 (Sheldrick, 2014)'
_diffrn_ambient_temperature 150(2)
_diffrn_measured_fraction_theta_full 0.987
_diffrn_measured_fraction_theta_max 0.987
_diffrn_measurement_device_type 'Bruker APEX-II CCD'
_diffrn_measurement_method '\f and \w scans'
_diffrn_radiation_type MoK\a
_diffrn_radiation_wavelength 0.71073
_diffrn_reflns_av_R_equivalents 0.2122
_diffrn_reflns_av_unetI/netI 0.1692
_diffrn_reflns_Laue_measured_fraction_full 0.987
_diffrn_reflns_Laue_measured_fraction_max 0.987
_diffrn_reflns_limit_h_max 17
_diffrn_reflns_limit_h_min -11
_diffrn_reflns_limit_k_max 47
_diffrn_reflns_limit_k_min -47
_diffrn_reflns_limit_l_max 22
_diffrn_reflns_limit_l_min -22
_diffrn_reflns_number 126410
_diffrn_reflns_point_group_measured_fraction_full 0.987
_diffrn_reflns_point_group_measured_fraction_max 0.987
_diffrn_reflns_theta_full 25.242
_diffrn_reflns_theta_max 25.350
_diffrn_reflns_theta_min 1.023
_exptl_absorpt_coefficient_mu 0.479
_exptl_absorpt_correction_T_max 0.7452
_exptl_absorpt_correction_T_min 0.6773
_exptl_absorpt_correction_type multi-scan
_exptl_absorpt_process_details
;
multi-scan from symmetry-related measurements
Sortav (Blessing 1995)
;
_exptl_crystal_colour green
_exptl_crystal_density_diffrn 1.644
_exptl_crystal_description block
_exptl_crystal_F_000 5152
_exptl_crystal_size_max 0.16
_exptl_crystal_size_mid 0.13
_exptl_crystal_size_min 0.11
_refine_diff_density_max 2.053
_refine_diff_density_min -1.176
_refine_diff_density_rms 0.142
_refine_ls_extinction_method none
_refine_ls_goodness_of_fit_ref 1.019
_refine_ls_hydrogen_treatment constr
_refine_ls_matrix_type full
_refine_ls_number_parameters 1439
_refine_ls_number_reflns 18798
_refine_ls_number_restraints 7
_refine_ls_restrained_S_all 1.019
_refine_ls_R_factor_all 0.2056
_refine_ls_R_factor_gt 0.0974
_refine_ls_shift/su_max 0.000
_refine_ls_shift/su_mean 0.000
_refine_ls_structure_factor_coef Fsqd
_refine_ls_weighting_details 'w=1/[\s^2^(Fo^2^)+(0.1193P)^2^+32.4008P] where P=(Fo^2^+2Fc^2^)/3'
_refine_ls_weighting_scheme calc
_refine_ls_wR_factor_gt 0.2126
_refine_ls_wR_factor_ref 0.2714
_reflns_Friedel_coverage 0.000
_reflns_number_gt 9167
_reflns_number_total 18798
_reflns_threshold_expression 'I > 2\s(I)'
_cod_data_source_file ja7b05120_si_002.cif
_cod_data_source_block 12
_cod_depositor_comments
;

2020-09-09
Z value and formula fixed to values more according to usual
chemical conventions.                 miguel
;
_cod_original_formula_sum 'C35.33 H21.67 Al1.33 Cl0.33 F16.67 Fe0.67 O0.67'
_cod_original_formula_weight 858.55
_cod_original_formula_units_Z 12
_cod_original_sg_symbol_H-M 'P 21/n'
_cod_database_code 4131409
_shelx_shelxl_version_number 2014/7
_shelx_space_group_comment
;
The symmetry employed for this shelxl refinement is uniquely defined
by the following loop, which should always be used as a source of
symmetry information in preference to the above space-group names.
They are only intended as comments.
;

loop_
_space_group_symop_operation_xyz
'x, y, z'
'-x+1/2, y+1/2, -z+1/2'
'-x, -y, -z'
'x-1/2, -y-1/2, z-1/2'

loop_
_atom_site_label
_atom_site_type_symbol
_atom_site_fract_x
_atom_site_fract_y
_atom_site_fract_z
_atom_site_U_iso_or_equiv
_atom_site_adp_type
_atom_site_occupancy
_atom_site_site_symmetry_order
_atom_site_calc_flag
_atom_site_refinement_flags_posn
_atom_site_refinement_flags_adp
Fe01 Fe -0.02432(9) 0.44265(3) 0.18860(7) 0.0317(3) Uani 1 1 d . .
Fe02 Fe 0.53362(9) 0.27667(3) 0.31448(7) 0.0331(3) Uani 1 1 d . .
Al03 Al 0.49537(17) 0.55514(6) 0.37346(13) 0.0213(6) Uani 1 1 d . .
Al04 Al 0.51321(16) 0.59047(6) 0.21397(13) 0.0193(5) Uani 1 1 d . .
Al05 Al 0.40231(17) 0.62491(6) 0.28981(13) 0.0226(6) Uani 1 1 d . .
Al06 Al 0.42811(18) 0.65591(6) 0.12374(13) 0.0246(6) Uani 1 1 d . .
F008 F 0.6703(3) 0.63172(11) 0.3187(2) 0.0298(11) Uani 1 1 d . .
F009 F 0.6487(3) 0.57454(11) 0.0945(2) 0.0290(11) Uani 1 1 d . .
F00A F 0.3983(3) 0.61152(11) 0.4462(2) 0.0300(11) Uani 1 1 d . .
F00B F 0.6226(3) 0.52532(11) 0.2005(3) 0.0316(12) Uani 1 1 d . .
F00C F 0.2466(3) 0.66109(12) 0.3781(3) 0.0368(13) Uani 1 1 d . .
F00D F 0.3232(3) 0.57016(12) 0.0962(3) 0.0340(12) Uani 1 1 d . .
F00E F 0.7035(3) 0.56502(12) 0.3536(3) 0.0367(13) Uani 1 1 d . .
F00F F 0.6732(4) 0.50070(12) 0.3971(3) 0.0416(13) Uani 1 1 d . .
F00G F 0.5306(3) 0.57292(12) 0.5489(2) 0.0354(12) Uani 1 1 d . .
F00H F 0.3466(4) 0.49481(12) 0.4098(3) 0.0367(13) Uani 1 1 d . .
F00I F 0.5883(4) 0.47042(12) 0.1176(3) 0.0438(14) Uani 1 1 d . .
F00J F 0.3618(3) 0.51088(12) 0.2631(3) 0.0357(12) Uani 1 1 d . .
F00K F 0.5951(3) 0.68408(11) 0.2425(3) 0.0342(12) Uani 1 1 d . .
F00L F 0.6482(4) 0.67665(13) 0.1100(3) 0.0431(14) Uani 1 1 d . .
F00M F 0.2871(4) 0.51366(13) 0.0171(3) 0.0477(15) Uani 1 1 d . .
F00N F 0.5734(4) 0.64416(14) 0.4253(3) 0.0425(13) Uani 1 1 d . .
F00O F 0.8503(3) 0.64896(13) 0.3098(3) 0.0429(14) Uani 1 1 d . .
F00P F 0.8274(4) 0.59280(13) 0.0859(3) 0.0412(13) Uani 1 1 d . .
F00Q F 0.4076(4) 0.60371(12) -0.0065(3) 0.0413(13) Uani 1 1 d . .
O02 O 0.4776(3) 0.58727(12) 0.3034(3) 0.0157(11) Uani 1 1 d . .
F00S F 0.1883(4) 0.49872(14) 0.4696(3) 0.0513(15) Uani 1 1 d . .
F00T F 0.5128(4) 0.59281(13) -0.1105(3) 0.0448(14) Uani 1 1 d . .
F00U F 0.3332(4) 0.72943(13) 0.0833(3) 0.0469(15) Uani 1 1 d . .
F00V F 0.9304(4) 0.63055(14) 0.1929(3) 0.0497(15) Uani 1 1 d . .
F00W F 0.4181(4) 0.46404(12) 0.0260(3) 0.0495(15) Uani 1 1 d . .
O01 O 0.4351(4) 0.62726(12) 0.1994(3) 0.0193(12) Uani 1 1 d . .
F00Y F 0.0695(4) 0.64324(14) 0.3927(3) 0.0492(15) Uani 1 1 d . .
F00Z F 0.6852(4) 0.59839(14) 0.6321(3) 0.0502(15) Uani 1 1 d . .
F010 F 0.2427(4) 0.61450(14) 0.5129(3) 0.0497(15) Uani 1 1 d . .
F011 F 0.3726(4) 0.44741(13) 0.2158(3) 0.0505(15) Uani 1 1 d . .
F012 F 0.6387(4) 0.74571(13) 0.2954(3) 0.0480(14) Uani 1 1 d . .
F013 F 0.2659(4) 0.56807(13) 0.2242(3) 0.0458(14) Uani 1 1 d . .
F014 F 0.3184(4) 0.69566(14) 0.2696(3) 0.0494(15) Uani 1 1 d . .
F015 F 0.5333(5) 0.41027(13) 0.2613(3) 0.0597(17) Uani 1 1 d . .
F016 F 0.0253(4) 0.66687(13) -0.0634(3) 0.0525(16) Uani 1 1 d . .
F017 F 0.2149(4) 0.64145(14) 0.1577(3) 0.0464(14) Uani 1 1 d . .
F018 F 0.3583(4) 0.67517(15) -0.0414(3) 0.0546(16) Uani 1 1 d . .
F019 F 0.7519(4) 0.66485(15) 0.0071(3) 0.0587(17) Uani 1 1 d . .
F01A F 0.8591(4) 0.58979(16) 0.4381(3) 0.0580(17) Uani 1 1 d . .
F01B F 0.6836(4) 0.43800(14) 0.3495(3) 0.0567(17) Uani 1 1 d . .
F01C F 0.6857(4) 0.62321(15) -0.1063(3) 0.0600(17) Uani 1 1 d . .
F01D F 0.1863(4) 0.68045(16) -0.1213(3) 0.0622(18) Uani 1 1 d . .
F01E F 0.5299(4) 0.79959(13) 0.2428(4) 0.0656(19) Uani 1 1 d . .
F01F F 0.0431(4) 0.64628(15) 0.0764(3) 0.0583(17) Uani 1 1 d . .
F01G F 0.8507(4) 0.60723(17) 0.5774(3) 0.0687(19) Uani 1 1 d . .
F01H F -0.0113(4) 0.58765(15) 0.3244(3) 0.0586(17) Uani 1 1 d . .
F01I F 0.3777(4) 0.79053(13) 0.1365(4) 0.0657(19) Uani 1 1 d . .
F01J F 0.0865(4) 0.55103(15) 0.2394(4) 0.071(2) Uani 1 1 d . .
F01K F 0.1344(4) 0.55870(16) 0.5215(3) 0.0620(18) Uani 1 1 d . .
F01L F 0.6304(5) 0.70392(17) 0.4800(4) 0.076(2) Uani 1 1 d . .
F01M F 0.3701(6) 0.75570(14) 0.3301(4) 0.085(2) Uani 1 1 d . .
F01N F 0.5324(6) 0.76027(16) 0.4328(4) 0.096(3) Uani 1 1 d . .
C01O C 0.7882(6) 0.6020(2) 0.1448(4) 0.025(2) Uani 1 1 d . .
C01P C 0.5164(6) 0.5092(2) 0.3329(4) 0.0236(19) Uani 1 1 d . .
C01Q C 0.3784(6) 0.5533(2) 0.4227(4) 0.0228(19) Uani 1 1 d . .
C01R C 0.6094(6) 0.56870(19) 0.4461(5) 0.025(2) Uani 1 1 d . .
C01S C 0.0781(6) 0.4718(2) 0.2532(5) 0.033(2) Uani 1 1 d . .
C01T C 0.5957(6) 0.4889(2) 0.3518(4) 0.028(2) Uani 1 1 d . .
C01U C 0.6957(6) 0.5930(2) 0.1503(4) 0.0245(19) Uani 1 1 d . .
C01V C 0.4740(5) 0.5501(2) 0.1513(4) 0.0205(18) Uani 1 1 d . .
C01W C 0.3479(6) 0.5823(2) 0.4510(4) 0.027(2) Uani 1 1 d . .
C01X C 0.4459(6) 0.6674(2) 0.3445(5) 0.028(2) Uani 1 1 d . .
C01Y C 0.8394(6) 0.6211(2) 0.1982(5) 0.029(2) Uani 1 1 d . .
C01Z C 0.4436(6) 0.4935(2) 0.2866(5) 0.030(2) Uani 1 1 d . .
C020 C 0.3913(6) 0.5456(2) 0.1048(4) 0.0242(19) Uani 1 1 d . .
C021 C 0.7074(6) 0.6213(2) 0.2600(4) 0.0237(19) Uani 1 1 d . .
C022 C 0.6100(6) 0.5772(2) 0.5176(5) 0.027(2) Uani 1 1 d . .
C023 C 0.4353(7) 0.4914(2) 0.0668(5) 0.033(2) Uani 1 1 d . .
C024 C 0.5218(6) 0.4949(2) 0.1126(5) 0.028(2) Uani 1 1 d . .
C025 C 0.2104(6) 0.6333(2) 0.3416(5) 0.029(2) Uani 1 1 d . .
C026 C 0.0638(7) 0.4842(2) 0.1807(5) 0.036(2) Uani 1 1 d . .
C027 C 0.2678(7) 0.5849(2) 0.4848(5) 0.032(2) Uani 1 1 d . .
C028 C 0.6499(6) 0.60255(19) 0.2077(4) 0.0217(19) Uani 1 1 d . .
C029 C 0.5372(5) 0.5241(2) 0.1543(4) 0.0211(18) Uani 1 1 d . .
C02A C -0.0333(7) 0.4940(2) 0.1626(6) 0.045(3) Uani 1 1 d . .
C02B C 0.5202(6) 0.6415(2) 0.0569(4) 0.026(2) Uani 1 1 d . .
C02C C 0.7987(6) 0.6306(2) 0.2560(4) 0.027(2) Uani 1 1 d . .
C02D C 0.4939(6) 0.6194(2) -0.0005(5) 0.029(2) Uani 1 1 d . .
C02E C 0.5465(7) 0.6136(2) -0.0553(5) 0.033(2) Uani 1 1 d . .
C02F C 0.6465(7) 0.2842(2) 0.2576(5) 0.035(2) Uani 1 1 d . .
C02G C 0.3214(6) 0.5255(2) 0.4307(4) 0.028(2) Uani 1 1 d . .
C02H C 0.4475(7) 0.4611(2) 0.2618(5) 0.032(2) Uani 1 1 d . .
C02I C 0.6653(6) 0.6498(2) 0.0033(5) 0.035(2) Uani 1 1 d . .
C02J C 0.6090(6) 0.6554(2) 0.0559(5) 0.029(2) Uani 1 1 d . .
C02K C 0.2122(6) 0.6503(2) 0.0881(5) 0.029(2) Uani 1 1 d . .
C02L C 0.2417(6) 0.5266(3) 0.4629(5) 0.036(2) Uani 1 1 d . .
C02M C 0.5637(7) 0.7413(2) 0.2418(5) 0.034(2) Uani 1 1 d . .
C02N C 0.7718(7) 0.5941(2) 0.5348(5) 0.043(3) Uani 1 1 d . .
C02O C 0.0231(6) 0.3922(2) 0.1894(5) 0.038(2) Uani 1 1 d . .
C02P C 0.4621(6) 0.7034(2) 0.1594(5) 0.028(2) Uani 1 1 d . .
C02Q C 0.0096(7) 0.4056(2) 0.1173(5) 0.038(2) Uani 1 1 d . .
C02R C 0.5075(7) 0.3117(2) 0.3938(5) 0.040(2) Uani 1 1 d . .
C02S C 0.2138(6) 0.5568(3) 0.4891(5) 0.038(2) Uani 1 1 d . .
C02T C 0.6902(7) 0.5901(2) 0.5625(5) 0.036(2) Uani 1 1 d . .
C02U C 0.3708(6) 0.5171(2) 0.0618(5) 0.032(2) Uani 1 1 d . .
C02V C 0.1935(7) 0.6705(2) -0.0518(5) 0.040(2) Uani 1 1 d . .
C02W C -0.0781(7) 0.4880(2) 0.2223(7) 0.051(3) Uani 1 1 d . .
C02X C 0.5277(7) 0.4423(2) 0.2837(5) 0.036(2) Uani 1 1 d . .
C02Y C 0.6023(7) 0.4565(2) 0.3286(5) 0.037(2) Uani 1 1 d . .
C02Z C 0.1273(7) 0.5783(2) 0.2733(6) 0.039(2) Uani 1 1 d . .
C030 C -0.0652(7) 0.3940(2) 0.2151(6) 0.045(3) Uani 1 1 d . .
C031 C 0.2968(7) 0.6572(2) 0.0634(4) 0.031(2) Uani 1 1 d . .
C032 C 0.1183(6) 0.6249(2) 0.3499(5) 0.034(2) Uani 1 1 d . .
C033 C 0.6231(7) 0.2485(2) 0.2584(5) 0.039(2) Uani 1 1 d . .
C034 C 0.1134(7) 0.6634(2) -0.0240(5) 0.037(2) Uani 1 1 d . .
C035 C 0.7772(7) 0.5857(2) 0.4652(5) 0.040(2) Uani 1 1 d . .
C036 C 0.6334(7) 0.6285(2) -0.0531(5) 0.039(2) Uani 1 1 d . .
C037 C 0.6968(6) 0.5731(2) 0.4228(5) 0.031(2) Uani 1 1 d . .
C038 C 0.2659(6) 0.6153(2) 0.2999(5) 0.028(2) Uani 1 1 d . .
C039 C 0.5232(6) 0.6712(2) 0.3992(5) 0.035(2) Uani 1 1 d . .
C03A C 0.5391(6) 0.7100(2) 0.2130(5) 0.032(2) Uani 1 1 d . .
C03B C -0.0097(7) 0.4742(2) 0.2797(5) 0.044(3) Uani 1 1 d . .
C03C C 0.1215(7) 0.6535(2) 0.0474(6) 0.042(3) Uani 1 1 d . .
C03D C 0.2185(6) 0.5873(2) 0.2670(5) 0.031(2) Uani 1 1 d . .
C03E C 0.0781(6) 0.5971(2) 0.3161(5) 0.036(2) Uani 1 1 d . .
C03F C 0.4109(7) 0.7319(2) 0.1356(5) 0.036(2) Uani 1 1 d . .
C03G C 0.2821(7) 0.6671(2) -0.0093(5) 0.037(2) Uani 1 1 d . .
C03H C 0.5269(7) 0.2449(2) 0.2245(5) 0.043(3) Uani 1 1 d . .
C03I C 0.3955(8) 0.6969(2) 0.3231(5) 0.040(3) Uani 1 1 d . .
C03J C -0.1342(7) 0.4078(3) 0.1603(9) 0.065(4) Uani 1 1 d . .
C03K C 0.5639(8) 0.3016(2) 0.2223(5) 0.045(3) Uani 1 1 d . .
C03L C 0.5580(9) 0.3383(2) 0.2068(6) 0.056(3) Uani 1 1 d . .
H03A H 0.4936 0.3439 0.1822 0.084 Uiso 1 1 calc R U
H03B H 0.5715 0.3508 0.2524 0.084 Uiso 1 1 calc R U
H03C H 0.6049 0.3443 0.1757 0.084 Uiso 1 1 calc R U
C03M C 0.5780(7) 0.2886(3) 0.4246(5) 0.046(3) Uani 1 1 d . .
C03N C 0.6896(7) 0.2207(2) 0.2864(6) 0.045(3) Uani 1 1 d . .
H03D H 0.7518 0.2302 0.3071 0.067 Uiso 1 1 calc R U
H03E H 0.6630 0.2083 0.3239 0.067 Uiso 1 1 calc R U
H03F H 0.6976 0.2055 0.2466 0.067 Uiso 1 1 calc R U
C03O C 0.5526(8) 0.7015(3) 0.4283(6) 0.050(3) Uani 1 1 d . .
C03P C 0.5380(8) 0.2550(3) 0.4157(5) 0.049(3) Uani 1 1 d . .
C03Q C 0.4236(7) 0.2935(3) 0.3665(6) 0.044(3) Uani 1 1 d . .
C03R C 0.5099(7) 0.7684(2) 0.2157(6) 0.043(3) Uani 1 1 d . .
C03S C 0.4328(7) 0.7641(2) 0.1632(6) 0.042(3) Uani 1 1 d . .
C03T C 0.7410(8) 0.2998(3) 0.2863(6) 0.056(3) Uani 1 1 d . .
H03G H 0.7852 0.2823 0.3079 0.084 Uiso 1 1 calc R U
H03H H 0.7670 0.3107 0.2466 0.084 Uiso 1 1 calc R U
H03I H 0.7326 0.3165 0.3232 0.084 Uiso 1 1 calc R U
C03U C 0.4188(9) 0.7277(2) 0.3532(7) 0.053(3) Uani 1 1 d . .
C03V C 0.4895(8) 0.2776(3) 0.2017(6) 0.051(3) Uani 1 1 d . .
C03W C -0.0881(9) 0.4146(3) 0.1013(7) 0.060(4) Uani 1 1 d . .
C03X C 0.4423(8) 0.2585(3) 0.3824(6) 0.051(3) Uani 1 1 d . .
C03Y C 0.5188(8) 0.3493(3) 0.3926(6) 0.056(3) Uani 1 1 d . .
H03J H 0.4595 0.3595 0.3680 0.083 Uiso 1 1 calc R U
H03K H 0.5328 0.3577 0.4424 0.083 Uiso 1 1 calc R U
H03L H 0.5715 0.3551 0.3666 0.083 Uiso 1 1 calc R U
C03Z C 0.5013(11) 0.7298(3) 0.4061(7) 0.067(4) Uani 1 1 d . .
C040 C 0.1153(8) 0.3772(3) 0.2278(6) 0.064(3) Uani 1 1 d . .
H04A H 0.1650 0.3795 0.1972 0.096 Uiso 1 1 calc R U
H04B H 0.1351 0.3891 0.2737 0.096 Uiso 1 1 calc R U
H04C H 0.1055 0.3534 0.2375 0.096 Uiso 1 1 calc R U
C041 C 0.1726(7) 0.4609(3) 0.2952(6) 0.060(3) Uani 1 1 d . .
H04D H 0.2215 0.4615 0.2636 0.090 Uiso 1 1 calc R U
H04E H 0.1908 0.4760 0.3364 0.090 Uiso 1 1 calc R U
H04F H 0.1669 0.4379 0.3130 0.090 Uiso 1 1 calc R U
C042 C 0.4763(8) 0.2118(3) 0.2099(7) 0.062(3) Uani 1 1 d . .
H05E H 0.4105 0.2157 0.1862 0.094 Uiso 1 1 calc R U
H05F H 0.5099 0.1981 0.1783 0.094 Uiso 1 1 calc R U
H05G H 0.4755 0.1999 0.2558 0.094 Uiso 1 1 calc R U
C043 C 0.6748(8) 0.2979(3) 0.4639(6) 0.062(3) Uani 1 1 d . .
H05H H 0.7103 0.2774 0.4801 0.094 Uiso 1 1 calc R U
H05I H 0.7097 0.3104 0.4313 0.094 Uiso 1 1 calc R U
H05J H 0.6680 0.3118 0.5060 0.094 Uiso 1 1 calc R U
C044 C 0.1411(8) 0.4886(3) 0.1349(6) 0.061(3) Uani 1 1 d . .
H04G H 0.2013 0.4796 0.1607 0.091 Uiso 1 1 calc R U
H04H H 0.1234 0.4764 0.0891 0.091 Uiso 1 1 calc R U
H04I H 0.1488 0.5125 0.1249 0.091 Uiso 1 1 calc R U
C045 C -0.0254(10) 0.4660(3) 0.3554(6) 0.085(5) Uani 1 1 d . .
H04J H -0.0926 0.4698 0.3597 0.128 Uiso 1 1 calc R U
H04K H -0.0090 0.4424 0.3660 0.128 Uiso 1 1 calc R U
H04L H 0.0152 0.4805 0.3899 0.128 Uiso 1 1 calc R U
C047 C 0.3914(9) 0.2842(3) 0.1611(6) 0.079(4) Uani 1 1 d . .
H05K H 0.3556 0.2631 0.1546 0.119 Uiso 1 1 calc R U
H05L H 0.3580 0.3001 0.1886 0.119 Uiso 1 1 calc R U
H05M H 0.3965 0.2939 0.1136 0.119 Uiso 1 1 calc R U
C048 C 0.5873(10) 0.2238(3) 0.4445(6) 0.074(4) Uani 1 1 d . .
H05N H 0.6538 0.2289 0.4646 0.111 Uiso 1 1 calc R U
H05O H 0.5547 0.2144 0.4825 0.111 Uiso 1 1 calc R U
H05P H 0.5858 0.2074 0.4052 0.111 Uiso 1 1 calc R U
C049 C 0.3289(7) 0.3086(3) 0.3330(7) 0.071(4) Uani 1 1 d . .
H05Q H 0.2826 0.2906 0.3187 0.107 Uiso 1 1 calc R U
H05R H 0.3051 0.3232 0.3685 0.107 Uiso 1 1 calc R U
H05S H 0.3376 0.3218 0.2903 0.107 Uiso 1 1 calc R U
C04A C 0.0834(9) 0.4076(3) 0.0688(7) 0.077(4) Uani 1 1 d . .
H04M H 0.1447 0.3996 0.0948 0.116 Uiso 1 1 calc R U
H04N H 0.0640 0.3934 0.0260 0.116 Uiso 1 1 calc R U
H04O H 0.0899 0.4309 0.0535 0.116 Uiso 1 1 calc R U
C04B C 0.3707(9) 0.2308(3) 0.3634(8) 0.082(4) Uani 1 1 d . .
H05T H 0.3096 0.2404 0.3407 0.123 Uiso 1 1 calc R U
H05U H 0.3941 0.2152 0.3296 0.123 Uiso 1 1 calc R U
H05V H 0.3617 0.2187 0.4075 0.123 Uiso 1 1 calc R U
C04C C -0.0775(9) 0.5112(3) 0.0917(6) 0.071(4) Uani 1 1 d . .
H04P H -0.0301 0.5122 0.0587 0.107 Uiso 1 1 calc R U
H04Q H -0.1332 0.4984 0.0689 0.107 Uiso 1 1 calc R U
H04R H -0.0974 0.5341 0.1021 0.107 Uiso 1 1 calc R U
C04E C -0.0805(12) 0.3817(3) 0.2897(8) 0.108(6) Uani 1 1 d . .
H04S H -0.1472 0.3854 0.2956 0.162 Uiso 1 1 calc R U
H04T H -0.0659 0.3576 0.2941 0.162 Uiso 1 1 calc R U
H04U H -0.0383 0.3941 0.3271 0.162 Uiso 1 1 calc R U
C04F C -0.2406(8) 0.4114(4) 0.1644(12) 0.155(10) Uani 1 1 d . .
H04V H -0.2523 0.4049 0.2127 0.233 Uiso 1 1 calc R U
H04W H -0.2601 0.4348 0.1551 0.233 Uiso 1 1 calc R U
H04X H -0.2775 0.3969 0.1280 0.233 Uiso 1 1 calc R U
C04G C -0.1813(8) 0.4968(3) 0.2267(9) 0.096(5) Uani 1 1 d . .
H04Y H -0.1963 0.4901 0.2741 0.144 Uiso 1 1 calc R U
H04Z H -0.1906 0.5211 0.2204 0.144 Uiso 1 1 calc R U
H05A H -0.2237 0.4849 0.1885 0.144 Uiso 1 1 calc R U
C04J C -0.1368(13) 0.4280(3) 0.0284(7) 0.143(9) Uani 1 1 d . .
H05B H -0.0894 0.4307 -0.0041 0.214 Uiso 1 1 calc R U
H05C H -0.1863 0.4122 0.0070 0.214 Uiso 1 1 calc R U
H05D H -0.1661 0.4499 0.0354 0.214 Uiso 1 1 calc R U
Cl1S Cl 0.6051(3) 0.74607(10) 0.0321(2) 0.0997(12) Uiso 1 1 d . U
C1S C 0.5108(6) 0.7707(2) -0.0026(5) 0.070(3) Uiso 1 1 d G U
C2S C 0.5120(6) 0.8051(2) 0.0110(5) 0.099(4) Uiso 1 1 d G U
H2SA H 0.5669 0.8152 0.0382 0.118 Uiso 1 1 calc R U
C3S C 0.4327(8) 0.82460(19) -0.0152(6) 0.119(5) Uiso 1 1 d G U
H3SA H 0.4335 0.8481 -0.0059 0.143 Uiso 1 1 calc R U
C4S C 0.3523(7) 0.8098(3) -0.0549(6) 0.128(5) Uiso 1 1 d G U
H4SA H 0.2982 0.8231 -0.0728 0.153 Uiso 1 1 calc R U
C5S C 0.3512(6) 0.7754(3) -0.0685(5) 0.121(5) Uiso 1 1 d G U
H5SA H 0.2962 0.7653 -0.0957 0.146 Uiso 1 1 calc R U
C6S C 0.4304(7) 0.75590(19) -0.0424(5) 0.097(4) Uiso 1 1 d G U
H6SA H 0.4296 0.7324 -0.0517 0.117 Uiso 1 1 calc R U

loop_
_atom_site_aniso_label
_atom_site_aniso_U_11
_atom_site_aniso_U_22
_atom_site_aniso_U_33
_atom_site_aniso_U_23
_atom_site_aniso_U_13
_atom_site_aniso_U_12
Fe01 0.0247(7) 0.0266(7) 0.0413(8) -0.0052(6) -0.0031(6) -0.0014(6)
Fe02 0.0401(8) 0.0226(7) 0.0375(8) -0.0010(6) 0.0092(6) 0.0009(6)
Al03 0.0258(14) 0.0166(13) 0.0217(13) 0.0003(11) 0.0041(11) 0.0000(11)
Al04 0.0188(13) 0.0178(13) 0.0213(13) -0.0021(10) 0.0030(10) 0.0020(10)
Al05 0.0260(14) 0.0165(13) 0.0265(14) 0.0002(11) 0.0082(11) 0.0016(11)
Al06 0.0289(15) 0.0212(14) 0.0243(14) 0.0018(11) 0.0057(11) 0.0041(11)
F008 0.039(3) 0.029(3) 0.021(3) -0.007(2) 0.006(2) -0.003(2)
F009 0.031(3) 0.034(3) 0.022(3) -0.013(2) 0.003(2) -0.003(2)
F00A 0.037(3) 0.023(3) 0.030(3) 0.000(2) 0.007(2) -0.003(2)
F00B 0.027(3) 0.029(3) 0.037(3) -0.003(2) 0.000(2) 0.006(2)
F00C 0.041(3) 0.034(3) 0.039(3) -0.009(2) 0.016(3) 0.000(2)
F00D 0.025(3) 0.034(3) 0.039(3) -0.002(2) -0.006(2) 0.006(2)
F00E 0.037(3) 0.043(3) 0.031(3) 0.009(2) 0.011(2) 0.003(2)
F00F 0.046(3) 0.035(3) 0.039(3) -0.003(2) -0.010(3) 0.009(2)
F00G 0.037(3) 0.043(3) 0.027(3) -0.001(2) 0.008(2) 0.007(2)
F00H 0.046(3) 0.026(3) 0.037(3) 0.003(2) 0.006(2) -0.012(2)
F00I 0.054(3) 0.026(3) 0.049(3) -0.012(2) 0.002(3) 0.015(3)
F00J 0.036(3) 0.029(3) 0.041(3) -0.010(2) 0.002(2) -0.001(2)
F00K 0.046(3) 0.023(3) 0.032(3) 0.004(2) 0.002(2) -0.001(2)
F00L 0.036(3) 0.049(3) 0.045(3) -0.013(3) 0.009(3) -0.006(3)
F00M 0.042(3) 0.049(4) 0.044(3) -0.008(3) -0.017(3) -0.006(3)
F00N 0.040(3) 0.052(4) 0.038(3) -0.007(3) 0.011(3) -0.002(3)
F00O 0.037(3) 0.047(3) 0.043(3) -0.009(3) 0.000(3) -0.016(3)
F00P 0.043(3) 0.050(3) 0.036(3) -0.006(3) 0.022(3) 0.004(3)
F00Q 0.047(3) 0.040(3) 0.037(3) -0.009(2) 0.007(3) -0.006(3)
O02 0.019(3) 0.014(3) 0.014(3) -0.002(2) 0.001(2) 0.001(2)
F00S 0.046(4) 0.056(4) 0.051(4) 0.012(3) 0.007(3) -0.025(3)
F00T 0.067(4) 0.036(3) 0.033(3) -0.010(3) 0.011(3) 0.007(3)
F00U 0.035(3) 0.041(3) 0.063(4) 0.017(3) 0.005(3) 0.013(3)
F00V 0.031(3) 0.063(4) 0.056(4) 0.000(3) 0.011(3) -0.019(3)
F00W 0.073(4) 0.029(3) 0.042(3) -0.014(3) -0.006(3) -0.002(3)
O01 0.025(3) 0.016(3) 0.017(3) 0.002(2) 0.004(2) 0.003(2)
F00Y 0.041(3) 0.059(4) 0.054(4) -0.005(3) 0.027(3) 0.011(3)
F00Z 0.063(4) 0.054(4) 0.028(3) -0.010(3) -0.013(3) -0.001(3)
F010 0.061(4) 0.052(4) 0.042(3) 0.002(3) 0.029(3) 0.015(3)
F011 0.070(4) 0.032(3) 0.049(4) -0.018(3) 0.009(3) -0.013(3)
F012 0.059(4) 0.042(3) 0.046(3) -0.012(3) 0.015(3) -0.018(3)
F013 0.044(3) 0.035(3) 0.061(4) -0.018(3) 0.017(3) -0.005(3)
F014 0.059(4) 0.046(4) 0.048(4) 0.018(3) 0.024(3) 0.021(3)
F015 0.115(5) 0.020(3) 0.042(3) -0.009(3) 0.006(3) 0.015(3)
F016 0.045(4) 0.040(3) 0.064(4) 0.002(3) -0.017(3) 0.003(3)
F017 0.036(3) 0.069(4) 0.035(3) 0.014(3) 0.009(3) 0.006(3)
F018 0.047(4) 0.077(4) 0.042(3) 0.028(3) 0.014(3) 0.019(3)
F019 0.044(4) 0.074(4) 0.063(4) -0.013(3) 0.025(3) -0.010(3)
F01A 0.035(3) 0.086(5) 0.051(4) 0.019(3) 0.002(3) -0.015(3)
F01B 0.080(4) 0.046(4) 0.041(3) 0.000(3) 0.000(3) 0.039(3)
F01C 0.076(4) 0.067(4) 0.045(4) -0.006(3) 0.035(3) 0.010(3)
F01D 0.070(4) 0.086(5) 0.026(3) 0.013(3) -0.006(3) 0.021(4)
F01E 0.073(4) 0.026(3) 0.104(5) -0.018(3) 0.033(4) -0.005(3)
F01F 0.028(3) 0.067(4) 0.078(5) 0.019(3) 0.001(3) -0.001(3)
F01G 0.046(4) 0.090(5) 0.058(4) 0.011(4) -0.029(3) -0.027(3)
F01H 0.035(3) 0.059(4) 0.086(5) 0.011(3) 0.020(3) -0.003(3)
F01I 0.058(4) 0.024(3) 0.119(6) 0.010(3) 0.026(4) 0.016(3)
F01J 0.054(4) 0.053(4) 0.111(6) -0.028(4) 0.032(4) -0.024(3)
F01K 0.053(4) 0.085(5) 0.057(4) 0.013(3) 0.034(3) 0.000(3)
F01L 0.073(5) 0.094(5) 0.067(5) -0.045(4) 0.027(4) -0.052(4)
F01M 0.150(7) 0.027(4) 0.097(5) 0.013(3) 0.080(5) 0.020(4)
F01N 0.165(8) 0.043(4) 0.101(6) -0.045(4) 0.086(6) -0.053(4)
C01O 0.020(5) 0.031(5) 0.028(5) 0.005(4) 0.014(4) 0.007(4)
C01P 0.028(5) 0.021(5) 0.021(5) -0.002(4) 0.004(4) -0.003(4)
C01Q 0.029(5) 0.029(5) 0.009(4) 0.003(4) 0.000(4) -0.005(4)
C01R 0.030(5) 0.013(4) 0.029(5) 0.002(4) 0.000(4) 0.003(4)
C01S 0.037(6) 0.040(6) 0.023(5) 0.003(4) 0.007(4) -0.011(4)
C01T 0.038(6) 0.020(5) 0.026(5) 0.002(4) 0.006(4) 0.004(4)
C01U 0.023(5) 0.019(4) 0.030(5) 0.003(4) 0.001(4) 0.006(4)
C01V 0.018(4) 0.027(5) 0.018(4) 0.005(4) 0.007(4) 0.000(4)
C01W 0.031(5) 0.030(5) 0.019(5) 0.006(4) 0.003(4) -0.005(4)
C01X 0.033(5) 0.024(5) 0.031(5) -0.001(4) 0.018(4) 0.004(4)
C01Y 0.021(5) 0.027(5) 0.036(5) 0.007(4) 0.002(4) -0.006(4)
C01Z 0.034(6) 0.024(5) 0.036(5) 0.005(4) 0.022(4) 0.005(4)
C020 0.025(5) 0.018(4) 0.031(5) 0.002(4) 0.006(4) -0.004(4)
C021 0.026(5) 0.020(4) 0.025(5) -0.004(4) 0.005(4) 0.004(4)
C022 0.031(5) 0.022(5) 0.026(5) 0.004(4) 0.002(4) 0.002(4)
C023 0.049(6) 0.019(5) 0.030(5) -0.004(4) 0.005(5) -0.005(4)
C024 0.031(5) 0.021(5) 0.031(5) 0.003(4) 0.008(4) 0.004(4)
C025 0.033(5) 0.019(5) 0.034(5) 0.005(4) 0.006(4) 0.003(4)
C026 0.036(6) 0.036(6) 0.037(6) -0.006(4) 0.010(5) -0.017(4)
C027 0.042(6) 0.034(6) 0.021(5) 0.007(4) 0.007(4) 0.012(4)
C028 0.026(5) 0.017(4) 0.021(5) 0.005(3) 0.004(4) 0.004(3)
C029 0.014(4) 0.027(5) 0.021(4) -0.001(4) 0.001(4) -0.007(4)
C02A 0.048(7) 0.026(5) 0.056(7) -0.008(5) -0.004(6) -0.009(5)
C02B 0.035(5) 0.021(5) 0.020(5) 0.001(4) 0.002(4) 0.001(4)
C02C 0.027(5) 0.030(5) 0.023(5) -0.002(4) -0.004(4) -0.003(4)
C02D 0.025(5) 0.022(5) 0.040(6) 0.005(4) 0.005(4) 0.006(4)
C02E 0.056(7) 0.018(5) 0.022(5) -0.004(4) 0.001(5) 0.013(4)
C02F 0.044(6) 0.022(5) 0.041(6) 0.002(4) 0.014(5) -0.001(4)
C02G 0.034(5) 0.028(5) 0.020(5) 0.007(4) -0.001(4) -0.001(4)
C02H 0.046(6) 0.026(5) 0.023(5) -0.005(4) 0.000(4) -0.012(4)
C02I 0.028(5) 0.041(6) 0.040(6) 0.007(5) 0.013(5) 0.001(4)
C02J 0.038(6) 0.027(5) 0.022(5) -0.008(4) 0.003(4) -0.002(4)
C02K 0.033(5) 0.024(5) 0.029(5) 0.004(4) 0.003(4) 0.004(4)
C02L 0.030(6) 0.048(6) 0.028(5) 0.009(5) -0.002(4) -0.013(5)
C02M 0.038(6) 0.021(5) 0.047(6) -0.006(4) 0.015(5) -0.009(4)
C02N 0.042(6) 0.047(6) 0.035(6) 0.014(5) -0.015(5) -0.018(5)
C02O 0.033(6) 0.022(5) 0.054(7) -0.005(5) -0.003(5) 0.000(4)
C02P 0.036(5) 0.022(5) 0.028(5) 0.011(4) 0.013(4) -0.002(4)
C02Q 0.049(6) 0.030(5) 0.030(5) -0.008(4) -0.007(5) 0.004(5)
C02R 0.048(7) 0.034(6) 0.043(6) -0.008(5) 0.025(5) -0.001(5)
C02S 0.033(6) 0.057(7) 0.029(5) 0.015(5) 0.018(4) 0.001(5)
C02T 0.057(7) 0.028(5) 0.021(5) 0.005(4) -0.002(5) 0.000(5)
C02U 0.029(5) 0.035(6) 0.028(5) 0.006(4) -0.010(4) -0.009(4)
C02V 0.052(7) 0.043(6) 0.022(5) 0.007(4) -0.004(5) 0.018(5)
C02W 0.023(6) 0.037(6) 0.093(9) -0.023(6) 0.016(6) -0.001(5)
C02X 0.070(7) 0.014(5) 0.024(5) 0.002(4) 0.011(5) 0.004(5)
C02Y 0.062(7) 0.024(5) 0.024(5) 0.002(4) 0.008(5) 0.022(5)
C02Z 0.032(6) 0.017(5) 0.066(7) -0.006(5) 0.006(5) -0.011(4)
C030 0.048(7) 0.029(6) 0.061(7) -0.017(5) 0.021(6) -0.023(5)
C031 0.049(6) 0.024(5) 0.017(5) 0.002(4) 0.000(4) 0.002(4)
C032 0.035(6) 0.028(5) 0.040(6) 0.012(5) 0.010(5) 0.006(4)
C033 0.045(6) 0.027(5) 0.047(6) -0.008(5) 0.014(5) 0.008(4)
C034 0.031(6) 0.032(6) 0.044(6) -0.002(5) -0.011(5) 0.010(4)
C035 0.028(6) 0.044(6) 0.047(7) 0.012(5) 0.001(5) -0.017(5)
C036 0.049(7) 0.036(6) 0.036(6) 0.002(5) 0.023(5) 0.005(5)
C037 0.040(6) 0.028(5) 0.028(5) 0.010(4) 0.010(4) 0.000(4)
C038 0.031(5) 0.021(5) 0.035(5) 0.013(4) 0.011(4) 0.004(4)
C039 0.032(6) 0.036(6) 0.039(6) -0.010(5) 0.017(5) -0.004(5)
C03A 0.040(6) 0.026(5) 0.034(5) 0.000(4) 0.013(5) -0.004(4)
C03B 0.048(7) 0.042(6) 0.043(6) -0.012(5) 0.011(5) -0.019(5)
C03C 0.027(6) 0.036(6) 0.065(8) -0.005(5) 0.014(5) 0.001(4)
C03D 0.031(5) 0.023(5) 0.041(6) 0.002(4) 0.009(4) 0.000(4)
C03E 0.014(5) 0.041(6) 0.051(6) 0.013(5) 0.003(4) -0.004(4)
C03F 0.034(6) 0.034(6) 0.042(6) 0.010(5) 0.010(5) 0.007(4)
C03G 0.043(6) 0.033(6) 0.036(6) 0.006(4) 0.006(5) 0.009(5)
C03H 0.053(7) 0.026(5) 0.050(7) -0.005(5) 0.006(5) 0.001(5)
C03I 0.059(7) 0.031(6) 0.038(6) 0.006(5) 0.033(6) 0.006(5)
C03J 0.016(6) 0.039(7) 0.136(13) -0.028(7) -0.002(7) 0.001(5)
C03K 0.063(7) 0.028(6) 0.048(7) 0.005(5) 0.018(6) 0.016(5)
C03L 0.093(9) 0.035(6) 0.044(7) 0.009(5) 0.024(6) 0.017(6)
C03M 0.047(7) 0.054(7) 0.041(6) 0.002(5) 0.018(5) 0.002(5)
C03N 0.047(6) 0.025(5) 0.066(7) 0.013(5) 0.022(5) 0.002(5)
C03O 0.062(8) 0.048(7) 0.049(7) -0.032(6) 0.032(6) -0.034(6)
C03P 0.061(8) 0.048(7) 0.044(6) 0.007(5) 0.027(6) 0.015(6)
C03Q 0.042(6) 0.046(7) 0.048(7) 0.004(5) 0.015(5) 0.001(5)
C03R 0.047(7) 0.018(5) 0.069(8) -0.010(5) 0.025(6) -0.007(5)
C03S 0.041(6) 0.022(5) 0.073(8) 0.010(5) 0.032(6) 0.004(5)
C03T 0.066(8) 0.034(6) 0.074(8) -0.003(6) 0.034(7) -0.010(5)
C03U 0.090(9) 0.013(5) 0.067(8) 0.003(5) 0.050(7) 0.005(6)
C03V 0.054(7) 0.044(7) 0.052(7) -0.011(5) -0.002(6) 0.011(5)
C03W 0.064(8) 0.030(6) 0.074(9) -0.028(6) -0.030(7) 0.017(6)
C03X 0.058(8) 0.037(6) 0.066(8) 0.001(5) 0.032(6) -0.006(5)
C03Y 0.078(8) 0.045(7) 0.049(7) -0.014(5) 0.025(6) 0.009(6)
C03Z 0.110(11) 0.031(7) 0.077(9) -0.027(6) 0.071(9) -0.032(7)
C040 0.059(7) 0.049(7) 0.071(8) -0.001(6) -0.031(6) 0.022(6)
C041 0.040(7) 0.071(8) 0.063(8) 0.008(6) -0.010(6) -0.009(6)
C042 0.052(7) 0.049(7) 0.086(9) -0.023(6) 0.010(7) -0.006(6)
C043 0.061(8) 0.083(9) 0.039(7) -0.009(6) -0.005(6) -0.002(7)
C044 0.082(9) 0.057(8) 0.047(7) -0.002(6) 0.023(6) -0.027(6)
C045 0.141(13) 0.080(9) 0.050(8) -0.018(7) 0.063(8) -0.047(9)
C047 0.089(10) 0.086(10) 0.055(8) -0.012(7) -0.010(7) 0.038(8)
C048 0.110(11) 0.064(8) 0.057(8) 0.027(7) 0.042(8) 0.020(8)
C049 0.040(7) 0.067(8) 0.107(11) -0.009(7) 0.011(7) 0.020(6)
C04A 0.108(11) 0.053(8) 0.083(10) -0.015(7) 0.056(9) -0.001(7)
C04B 0.069(9) 0.050(8) 0.137(13) -0.011(8) 0.045(9) -0.016(6)
C04C 0.092(10) 0.047(7) 0.063(8) 0.003(6) -0.023(7) 0.007(7)
C04E 0.175(16) 0.042(8) 0.131(14) -0.015(8) 0.100(13) -0.036(9)
C04F 0.023(7) 0.081(11) 0.36(3) -0.118(15) 0.015(11) -0.013(7)
C04G 0.044(8) 0.073(9) 0.173(15) -0.057(10) 0.023(9) 0.004(6)
C04J 0.236(19) 0.053(8) 0.092(11) -0.040(8) -0.125(12) 0.069(11)

loop_
_atom_type_symbol
_atom_type_description
_atom_type_scat_dispersion_real
_atom_type_scat_dispersion_imag
_atom_type_scat_source
C C 0.0033 0.0016 'International Tables Vol C Tables 4.2.6.8 and 6.1.1.4'
H H 0.0000 0.0000 'International Tables Vol C Tables 4.2.6.8 and 6.1.1.4'
O O 0.0106 0.0060 'International Tables Vol C Tables 4.2.6.8 and 6.1.1.4'
F F 0.0171 0.0103 'International Tables Vol C Tables 4.2.6.8 and 6.1.1.4'
Al Al 0.0645 0.0514 'International Tables Vol C Tables 4.2.6.8 and 6.1.1.4'
Fe Fe 0.3463 0.8444 'International Tables Vol C Tables 4.2.6.8 and 6.1.1.4'
Cl Cl 0.1484 0.1585 'International Tables Vol C Tables 4.2.6.8 and 6.1.1.4'

loop_
_geom_angle_atom_site_label_1
_geom_angle_atom_site_label_2
_geom_angle_atom_site_label_3
_geom_angle
C03W Fe01 C01S 159.4(5)
C03W Fe01 C03J 39.2(5)
C01S Fe01 C03J 159.6(5)
C03W Fe01 C02W 124.7(4)
C01S Fe01 C02W 66.4(4)
C03J Fe01 C02W 110.9(4)
C03W Fe01 C026 124.3(5)
C01S Fe01 C026 39.9(3)
C03J Fe01 C026 159.4(5)
C02W Fe01 C026 65.8(4)
C03W Fe01 C02Q 39.8(4)
C01S Fe01 C02Q 123.5(4)
C03J Fe01 C02Q 66.9(4)
C02W Fe01 C02Q 158.3(4)
C026 Fe01 C02Q 108.2(4)
C03W Fe01 C02A 109.9(4)
C01S Fe01 C02A 66.7(4)
C03J Fe01 C02A 124.9(4)
C02W Fe01 C02A 38.7(4)
C026 Fe01 C02A 39.6(4)
C02Q Fe01 C02A 123.3(4)
C03W Fe01 C03B 160.0(5)
C01S Fe01 C03B 39.4(3)
C03J Fe01 C03B 125.2(5)
C02W Fe01 C03B 40.0(4)
C026 Fe01 C03B 66.4(4)
C02Q Fe01 C03B 159.2(4)
C02A Fe01 C03B 66.4(4)
C03W Fe01 C030 65.5(5)
C01S Fe01 C030 124.6(4)
C03J Fe01 C030 39.4(4)
C02W Fe01 C030 126.6(4)
C026 Fe01 C030 159.2(4)
C02Q Fe01 C030 66.5(4)
C02A Fe01 C030 160.4(4)
C03B Fe01 C030 110.8(4)
C03W Fe01 C02O 65.9(4)
C01S Fe01 C02O 109.4(4)
C03J Fe01 C02O 66.2(4)
C02W Fe01 C02O 161.0(5)
C026 Fe01 C02O 123.9(4)
C02Q Fe01 C02O 39.9(4)
C02A Fe01 C02O 158.8(4)
C03B Fe01 C02O 124.8(4)
C030 Fe01 C02O 39.1(4)
C03P Fe02 C03Q 67.8(4)
C03P Fe02 C02F 127.8(4)
C03Q Fe02 C02F 152.8(4)
C03P Fe02 C03X 39.7(4)
C03Q Fe02 C03X 40.5(4)
C02F Fe02 C03X 165.1(4)
C03P Fe02 C03K 165.9(5)
C03Q Fe02 C03K 120.0(4)
C02F Fe02 C03K 40.1(4)
C03X Fe02 C03K 153.6(4)
C03P Fe02 C03H 118.3(4)
C03Q Fe02 C03H 129.0(4)
C02F Fe02 C03H 67.5(4)
C03X Fe02 C03H 109.0(4)
C03K Fe02 C03H 67.3(4)
C03P Fe02 C033 107.5(4)
C03Q Fe02 C033 165.2(4)
C02F Fe02 C033 41.0(3)
C03X Fe02 C033 127.1(4)
C03K Fe02 C033 67.8(4)
C03H Fe02 C033 39.6(4)
C03P Fe02 C03V 152.3(4)
C03Q Fe02 C03V 109.7(4)
C02F Fe02 C03V 67.4(4)
C03X Fe02 C03V 120.2(5)
C03K Fe02 C03V 39.9(4)
C03H Fe02 C03V 40.3(4)
C033 Fe02 C03V 67.4(4)
C03P Fe02 C02R 67.4(4)
C03Q Fe02 C02R 39.6(4)
C02F Fe02 C02R 119.9(4)
C03X Fe02 C02R 66.8(4)
C03K Fe02 C02R 110.3(4)
C03H Fe02 C02R 166.5(4)
C033 Fe02 C02R 153.2(4)
C03V Fe02 C02R 129.4(4)
C03P Fe02 C03M 40.6(4)
C03Q Fe02 C03M 66.4(4)
C02F Fe02 C03M 109.4(4)
C03X Fe02 C03M 66.5(4)
C03K Fe02 C03M 128.9(4)
C03H Fe02 C03M 152.7(4)
C033 Fe02 C03M 119.9(4)
C03V Fe02 C03M 165.9(4)
C02R Fe02 C03M 39.1(4)
O02 Al03 C01R 107.6(3)
O02 Al03 C01P 112.2(3)
C01R Al03 C01P 110.2(3)
O02 Al03 C01Q 108.8(3)
C01R Al03 C01Q 109.3(3)
C01P Al03 C01Q 108.6(3)
O02 Al04 O01 86.9(2)
O02 Al04 C01V 112.7(3)
O01 Al04 C01V 116.5(3)
O02 Al04 C028 118.4(3)
O01 Al04 C028 111.4(3)
C01V Al04 C028 109.6(3)
O02 Al04 Al05 43.57(16)
O01 Al04 Al05 43.31(17)
C01V Al04 Al05 126.1(2)
C028 Al04 Al05 124.2(3)
O01 Al05 O02 86.7(2)
O01 Al05 C038 119.1(3)
O02 Al05 C038 112.3(3)
O01 Al05 C01X 108.9(3)
O02 Al05 C01X 119.2(3)
C038 Al05 C01X 109.5(4)
O01 Al05 Al04 43.44(17)
O02 Al05 Al04 43.31(16)
C038 Al05 Al04 127.6(3)
C01X Al05 Al04 122.8(3)
O01 Al06 C031 112.7(3)
O01 Al06 C02B 110.0(3)
C031 Al06 C02B 106.8(4)
O01 Al06 C02P 110.4(3)
C031 Al06 C02P 108.0(4)
C02B Al06 C02P 108.8(3)
Al03 O02 Al04 133.0(3)
Al03 O02 Al05 133.3(3)
Al04 O02 Al05 93.1(2)
Al06 O01 Al05 140.0(3)
Al06 O01 Al04 125.4(3)
Al05 O01 Al04 93.3(2)
F00P C01O C01Y 120.2(7)
F00P C01O C01U 120.3(8)
C01Y C01O C01U 119.5(8)
C01T C01P C01Z 112.9(7)
C01T C01P Al03 126.5(6)
C01Z C01P Al03 120.3(6)
C01W C01Q C02G 114.0(8)
C01W C01Q Al03 118.6(6)
C02G C01Q Al03 127.4(7)
C022 C01R C037 113.8(8)
C022 C01R Al03 127.0(7)
C037 C01R Al03 119.0(6)
C03B C01S C026 107.9(8)
C03B C01S C041 126.7(9)
C026 C01S C041 125.3(8)
C03B C01S Fe01 70.7(5)
C026 C01S Fe01 70.2(5)
C041 C01S Fe01 128.4(7)
F00F C01T C02Y 115.6(8)
F00F C01T C01P 120.1(7)
C02Y C01T C01P 124.3(8)
F009 C01U C01O 116.1(7)
F009 C01U C028 120.5(7)
C01O C01U C028 123.4(8)
C020 C01V C029 115.0(7)
C020 C01V Al04 127.4(6)
C029 C01V Al04 117.5(6)
C01Q C01W F00A 119.3(7)
C01Q C01W C027 124.8(8)
F00A C01W C027 115.8(8)
C039 C01X C03I 115.4(9)
C039 C01X Al05 127.5(7)
C03I C01X Al05 117.1(7)
C02C C01Y F00V 120.4(8)
C02C C01Y C01O 119.5(8)
F00V C01Y C01O 120.0(8)
F00J C01Z C02H 116.4(8)
F00J C01Z C01P 118.9(7)
C02H C01Z C01P 124.7(8)
C01V C020 F00D 120.4(7)
C01V C020 C02U 123.7(8)
F00D C020 C02U 115.8(7)
F008 C021 C02C 117.1(7)
F008 C021 C028 118.4(7)
C02C C021 C028 124.5(8)
F00G C022 C01R 120.6(7)
F00G C022 C02T 115.9(8)
C01R C022 C02T 123.5(8)
F00W C023 C02U 120.9(8)
F00W C023 C024 120.1(8)
C02U C023 C024 118.9(8)
F00I C024 C023 120.6(7)
F00I C024 C029 121.1(7)
C023 C024 C029 118.3(8)
F00C C025 C032 115.4(8)
F00C C025 C038 120.0(7)
C032 C025 C038 124.6(8)
C02A C026 C01S 108.0(8)
C02A C026 C044 126.8(9)
C01S C026 C044 125.0(9)
C02A C026 Fe01 70.5(5)
C01S C026 Fe01 69.9(5)
C044 C026 Fe01 128.8(7)
F010 C027 C02S 120.3(8)
F010 C027 C01W 121.6(8)
C02S C027 C01W 118.0(8)
C021 C028 C01U 113.4(7)
C021 C028 Al04 123.4(6)
C01U C028 Al04 123.3(6)
C01V C029 F00B 120.5(7)
C01V C029 C024 124.3(7)
F00B C029 C024 115.2(7)
C02W C02A C026 108.0(9)
C02W C02A C04C 126.5(10)
C026 C02A C04C 125.2(10)
C02W C02A Fe01 70.4(6)
C026 C02A Fe01 69.9(5)
C04C C02A Fe01 129.4(7)
C02J C02B C02D 112.2(8)
C02J C02B Al06 124.8(6)
C02D C02B Al06 122.3(6)
C01Y C02C C021 119.7(8)
C01Y C02C F00O 119.5(7)
C021 C02C F00O 120.8(8)
F00Q C02D C02E 116.5(8)
F00Q C02D C02B 118.7(7)
C02E C02D C02B 124.7(8)
F00T C02E C036 119.9(8)
F00T C02E C02D 120.3(9)
C036 C02E C02D 119.8(8)
C03K C02F C033 107.8(8)
C03K C02F C03T 126.0(9)
C033 C02F C03T 126.2(9)
C03K C02F Fe02 70.5(5)
C033 C02F Fe02 70.1(5)
C03T C02F Fe02 126.4(7)
F00H C02G C02L 115.8(8)
F00H C02G C01Q 120.4(8)
C02L C02G C01Q 123.8(8)
C02X C02H F011 119.9(8)
C02X C02H C01Z 119.1(8)
F011 C02H C01Z 121.1(8)
F019 C02I C036 119.9(8)
F019 C02I C02J 120.7(8)
C036 C02I C02J 119.4(8)
F00L C02J C02I 114.5(8)
F00L C02J C02B 120.3(7)
C02I C02J C02B 125.1(8)
F017 C02K C031 118.8(7)
F017 C02K C03C 115.9(8)
C031 C02K C03C 125.2(8)
F00S C02L C02G 121.7(9)
F00S C02L C02S 118.9(8)
C02G C02L C02S 119.4(8)
F012 C02M C03R 119.4(8)
F012 C02M C03A 121.8(8)
C03R C02M C03A 118.8(9)
C02T C02N C035 121.3(9)
C02T C02N F01G 119.5(9)
C035 C02N F01G 119.2(9)
C030 C02O C02Q 107.9(9)
C030 C02O C040 127.2(10)
C02Q C02O C040 124.8(9)
C030 C02O Fe01 70.0(5)
C02Q C02O Fe01 69.3(5)
C040 C02O Fe01 128.9(7)
C03F C02P C03A 113.1(8)
C03F C02P Al06 124.8(7)
C03A C02P Al06 122.1(6)
C03W C02Q C02O 105.9(9)
C03W C02Q C04A 127.9(11)
C02O C02Q C04A 126.1(9)
C03W C02Q Fe01 69.0(6)
C02O C02Q Fe01 70.9(5)
C04A C02Q Fe01 127.2(7)
C03M C02R C03Q 108.3(9)
C03M C02R C03Y 125.6(10)
C03Q C02R C03Y 126.1(10)
C03M C02R Fe02 70.5(6)
C03Q C02R Fe02 68.9(5)
C03Y C02R Fe02 128.0(7)
F01K C02S C027 119.2(9)
F01K C02S C02L 120.8(9)
C027 C02S C02L 120.0(8)
C02N C02T F00Z 121.1(9)
C02N C02T C022 118.5(8)
F00Z C02T C022 120.3(9)
F00M C02U C023 118.9(8)
F00M C02U C020 121.5(8)
C023 C02U C020 119.6(8)
F01D C02V C034 119.5(9)
F01D C02V C03G 120.5(9)
C034 C02V C03G 120.0(9)
C02A C02W C03B 109.0(8)
C02A C02W C04G 124.7(12)
C03B C02W C04G 126.2(12)
C02A C02W Fe01 70.9(6)
C03B C02W Fe01 70.3(5)
C04G C02W Fe01 127.9(7)
F015 C02X C02Y 120.3(9)
F015 C02X C02H 120.6(9)
C02Y C02X C02H 119.2(8)
C02X C02Y C01T 119.9(8)
C02X C02Y F01B 119.3(8)
C01T C02Y F01B 120.8(9)
F01J C02Z C03D 120.9(9)
F01J C02Z C03E 119.9(8)
C03D C02Z C03E 119.1(8)
C02O C030 C03J 108.8(10)
C02O C030 C04E 123.8(11)
C03J C030 C04E 127.3(12)
C02O C030 Fe01 70.9(5)
C03J C030 Fe01 69.8(6)
C04E C030 Fe01 126.5(7)
C02K C031 C03G 112.1(8)
C02K C031 Al06 125.6(6)
C03G C031 Al06 122.2(7)
F00Y C032 C03E 120.1(8)
F00Y C032 C025 121.2(8)
C03E C032 C025 118.7(9)
C03H C033 C02F 107.2(8)
C03H C033 C03N 126.3(8)
C02F C033 C03N 126.4(9)
C03H C033 Fe02 70.2(5)
C02F C033 Fe02 68.9(5)
C03N C033 Fe02 128.2(7)
C02V C034 F016 121.9(9)
C02V C034 C03C 119.1(8)
F016 C034 C03C 119.0(9)
F01A C035 C02N 120.8(8)
F01A C035 C037 120.9(9)
C02N C035 C037 118.3(9)
F01C C036 C02E 120.7(9)
F01C C036 C02I 120.7(9)
C02E C036 C02I 118.6(8)
F00E C037 C035 117.4(8)
F00E C037 C01R 118.1(8)
C035 C037 C01R 124.5(9)
C025 C038 C03D 112.6(8)
C025 C038 Al05 126.3(7)
C03D C038 Al05 121.0(6)
F00N C039 C03O 117.0(10)
F00N C039 C01X 119.6(8)
C03O C039 C01X 123.3(10)
F00K C03A C02M 115.5(8)
F00K C03A C02P 119.4(7)
C02M C03A C02P 125.1(9)
C01S C03B C02W 107.0(9)
C01S C03B C045 125.7(11)
C02W C03B C045 127.2(11)
C01S C03B Fe01 69.8(5)
C02W C03B Fe01 69.7(5)
C045 C03B Fe01 128.6(7)
F01F C03C C034 120.3(9)
F01F C03C C02K 120.8(9)
C034 C03C C02K 118.9(9)
F013 C03D C02Z 117.8(8)
F013 C03D C038 117.5(7)
C02Z C03D C038 124.6(8)
F01H C03E C032 120.4(9)
F01H C03E C02Z 119.3(8)
C032 C03E C02Z 120.3(8)
F00U C03F C02P 120.0(8)
F00U C03F C03S 116.0(8)
C02P C03F C03S 124.0(9)
F018 C03G C02V 115.9(8)
F018 C03G C031 119.4(8)
C02V C03G C031 124.7(9)
C033 C03H C03V 108.9(8)
C033 C03H C042 124.5(9)
C03V C03H C042 126.4(10)
C033 C03H Fe02 70.2(5)
C03V C03H Fe02 70.2(6)
C042 C03H Fe02 129.4(8)
F014 C03I C03U 116.7(9)
F014 C03I C01X 119.6(8)
C03U C03I C01X 123.7(11)
C03W C03J C030 107.0(9)
C03W C03J C04F 127.6(15)
C030 C03J C04F 125.2(15)
C03W C03J Fe01 69.5(6)
C030 C03J Fe01 70.8(5)
C04F C03J Fe01 128.8(8)
C02F C03K C03V 108.4(8)
C02F C03K C03L 125.6(10)
C03V C03K C03L 125.9(10)
C02F C03K Fe02 69.4(5)
C03V C03K Fe02 70.5(6)
C03L C03K Fe02 127.8(7)
C03K C03L H03A 109.5
C03K C03L H03B 109.5
H03A C03L H03B 109.5
C03K C03L H03C 109.5
H03A C03L H03C 109.5
H03B C03L H03C 109.5
C02R C03M C03P 108.3(9)
C02R C03M C043 125.2(10)
C03P C03M C043 126.4(10)
C02R C03M Fe02 70.4(6)
C03P C03M Fe02 68.2(6)
C043 C03M Fe02 130.1(7)
C033 C03N H03D 109.5
C033 C03N H03E 109.5
H03D C03N H03E 109.5
C033 C03N H03F 109.5
H03D C03N H03F 109.5
H03E C03N H03F 109.5
F01L C03O C039 121.0(11)
F01L C03O C03Z 119.4(10)
C039 C03O C03Z 119.6(11)
C03X C03P C03M 107.0(9)
C03X C03P C048 127.5(11)
C03M C03P C048 125.2(11)
C03X C03P Fe02 70.5(6)
C03M C03P Fe02 71.2(6)
C048 C03P Fe02 128.6(7)
C02R C03Q C03X 107.7(9)
C02R C03Q C049 125.7(10)
C03X C03Q C049 126.3(10)
C02R C03Q Fe02 71.5(5)
C03X C03Q Fe02 69.9(6)
C049 C03Q Fe02 128.1(8)
F01E C03R C03S 119.0(9)
F01E C03R C02M 121.2(10)
C03S C03R C02M 119.8(9)
F01I C03S C03R 121.1(9)
F01I C03S C03F 119.6(10)
C03R C03S C03F 119.3(9)
C02F C03T H03G 109.5
C02F C03T H03H 109.5
H03G C03T H03H 109.5
C02F C03T H03I 109.5
H03G C03T H03I 109.5
H03H C03T H03I 109.5
F01M C03U C03I 122.1(12)
F01M C03U C03Z 120.2(11)
C03I C03U C03Z 117.5(10)
C03K C03V C03H 107.6(9)
C03K C03V C047 127.2(10)
C03H C03V C047 125.2(10)
C03K C03V Fe02 69.6(6)
C03H C03V Fe02 69.5(6)
C047 C03V Fe02 128.1(8)
C03J C03W C02Q 110.4(10)
C03J C03W C04J 124.9(13)
C02Q C03W C04J 124.6(14)
C03J C03W Fe01 71.4(6)
C02Q C03W Fe01 71.2(6)
C04J C03W Fe01 126.6(8)
C03P C03X C03Q 108.6(9)
C03P C03X C04B 126.9(10)
C03Q C03X C04B 124.5(11)
C03P C03X Fe02 69.8(6)
C03Q C03X Fe02 69.5(6)
C04B C03X Fe02 124.9(8)
C02R C03Y H03J 109.5
C02R C03Y H03K 109.5
H03J C03Y H03K 109.5
C02R C03Y H03L 109.5
H03J C03Y H03L 109.5
H03K C03Y H03L 109.5
F01N C03Z C03O 119.9(14)
F01N C03Z C03U 119.8(13)
C03O C03Z C03U 120.3(10)
C02O C040 H04A 109.5
C02O C040 H04B 109.5
H04A C040 H04B 109.5
C02O C040 H04C 109.5
H04A C040 H04C 109.5
H04B C040 H04C 109.5
C01S C041 H04D 109.5
C01S C041 H04E 109.5
H04D C041 H04E 109.5
C01S C041 H04F 109.5
H04D C041 H04F 109.5
H04E C041 H04F 109.5
C03H C042 H05E 109.5
C03H C042 H05F 109.5
H05E C042 H05F 109.5
C03H C042 H05G 109.5
H05E C042 H05G 109.5
H05F C042 H05G 109.5
C03M C043 H05H 109.5
C03M C043 H05I 109.5
H05H C043 H05I 109.5
C03M C043 H05J 109.5
H05H C043 H05J 109.5
H05I C043 H05J 109.5
C026 C044 H04G 109.5
C026 C044 H04H 109.5
H04G C044 H04H 109.5
C026 C044 H04I 109.5
H04G C044 H04I 109.5
H04H C044 H04I 109.5
C03B C045 H04J 109.5
C03B C045 H04K 109.5
H04J C045 H04K 109.5
C03B C045 H04L 109.5
H04J C045 H04L 109.5
H04K C045 H04L 109.5
C03V C047 H05K 109.5
C03V C047 H05L 109.5
H05K C047 H05L 109.5
C03V C047 H05M 109.5
H05K C047 H05M 109.5
H05L C047 H05M 109.5
C03P C048 H05N 109.5
C03P C048 H05O 109.5
H05N C048 H05O 109.5
C03P C048 H05P 109.5
H05N C048 H05P 109.5
H05O C048 H05P 109.5
C03Q C049 H05Q 109.5
C03Q C049 H05R 109.5
H05Q C049 H05R 109.5
C03Q C049 H05S 109.5
H05Q C049 H05S 109.5
H05R C049 H05S 109.5
C02Q C04A H04M 109.5
C02Q C04A H04N 109.5
H04M C04A H04N 109.5
C02Q C04A H04O 109.5
H04M C04A H04O 109.5
H04N C04A H04O 109.5
C03X C04B H05T 109.5
C03X C04B H05U 109.5
H05T C04B H05U 109.5
C03X C04B H05V 109.5
H05T C04B H05V 109.5
H05U C04B H05V 109.5
C02A C04C H04P 109.5
C02A C04C H04Q 109.5
H04P C04C H04Q 109.5
C02A C04C H04R 109.5
H04P C04C H04R 109.5
H04Q C04C H04R 109.5
C030 C04E H04S 109.5
C030 C04E H04T 109.5
H04S C04E H04T 109.5
C030 C04E H04U 109.5
H04S C04E H04U 109.5
H04T C04E H04U 109.5
C03J C04F H04V 109.5
C03J C04F H04W 109.5
H04V C04F H04W 109.5
C03J C04F H04X 109.5
H04V C04F H04X 109.5
H04W C04F H04X 109.5
C02W C04G H04Y 109.5
C02W C04G H04Z 109.5
H04Y C04G H04Z 109.5
C02W C04G H05A 109.5
H04Y C04G H05A 109.5
H04Z C04G H05A 109.5
C03W C04J H05B 109.5
C03W C04J H05C 109.5
H05B C04J H05C 109.5
C03W C04J H05D 109.5
H05B C04J H05D 109.5
H05C C04J H05D 109.5
C2S C1S C6S 120.0
C2S C1S Cl1S 120.7(6)
C6S C1S Cl1S 119.2(6)
C3S C2S C1S 120.0
C3S C2S H2SA 120.0
C1S C2S H2SA 120.0
C2S C3S C4S 120.0
C2S C3S H3SA 120.0
C4S C3S H3SA 120.0
C3S C4S C5S 120.0
C3S C4S H4SA 120.0
C5S C4S H4SA 120.0
C6S C5S C4S 120.0
C6S C5S H5SA 120.0
C4S C5S H5SA 120.0
C5S C6S C1S 120.0
C5S C6S H6SA 120.0
C1S C6S H6SA 120.0

loop_
_geom_bond_atom_site_label_1
_geom_bond_atom_site_label_2
_geom_bond_distance
Fe01 C03W 2.065(10)
Fe01 C01S 2.089(9)
Fe01 C03J 2.089(10)
Fe01 C02W 2.093(9)
Fe01 C026 2.092(9)
Fe01 C02Q 2.093(9)
Fe01 C02A 2.100(10)
Fe01 C03B 2.100(9)
Fe01 C030 2.102(9)
Fe01 C02O 2.115(9)
Fe02 C03P 2.070(10)
Fe02 C03Q 2.074(10)
Fe02 C02F 2.077(9)
Fe02 C03X 2.079(10)
Fe02 C03K 2.092(10)
Fe02 C03H 2.093(10)
Fe02 C033 2.094(9)
Fe02 C03V 2.103(11)
Fe02 C02R 2.109(9)
Fe02 C03M 2.111(10)
Al03 O02 1.819(5)
Al03 C01R 2.014(9)
Al03 C01P 2.017(8)
Al03 C01Q 2.019(8)
Al04 O02 1.825(5)
Al04 O01 1.829(5)
Al04 C01V 2.015(8)
Al04 C028 2.016(8)
Al04 Al05 2.656(3)
Al05 O01 1.825(5)
Al05 O02 1.833(5)
Al05 C038 2.007(9)
Al05 C01X 2.022(9)
Al06 O01 1.807(5)
Al06 C031 2.019(9)
Al06 C02B 2.026(9)
Al06 C02P 2.037(9)
F008 C021 1.354(9)
F009 C01U 1.362(9)
F00A C01W 1.375(9)
F00B C029 1.372(9)
F00C C025 1.357(9)
F00D C020 1.364(9)
F00E C037 1.352(10)
F00F C01T 1.361(9)
F00G C022 1.357(9)
F00H C02G 1.346(9)
F00I C024 1.349(9)
F00J C01Z 1.362(9)
F00K C03A 1.364(10)
F00L C02J 1.368(9)
F00M C02U 1.345(9)
F00N C039 1.340(10)
F00O C02C 1.360(9)
F00P C01O 1.359(9)
F00Q C02D 1.363(9)
F00S C02L 1.359(10)
F00T C02E 1.350(9)
F00U C03F 1.357(10)
F00V C01Y 1.362(9)
F00W C023 1.330(9)
F00Y C032 1.351(10)
F00Z C02T 1.355(10)
F010 C027 1.359(10)
F011 C02H 1.369(10)
F012 C02M 1.353(10)
F013 C03D 1.357(9)
F014 C03I 1.361(11)
F015 C02X 1.349(10)
F016 C034 1.353(10)
F017 C02K 1.342(9)
F018 C03G 1.353(10)
F019 C02I 1.358(10)
F01A C035 1.346(10)
F01B C02Y 1.370(10)
F01C C036 1.346(10)
F01D C02V 1.346(10)
F01E C03R 1.352(10)
F01F C03C 1.341(10)
F01G C02N 1.371(10)
F01H C03E 1.353(10)
F01I C03S 1.358(11)
F01J C02Z 1.343(10)
F01K C02S 1.361(10)
F01L C03O 1.351(13)
F01M C03U 1.345(12)
F01N C03Z 1.357(11)
C01O C01Y 1.367(12)
C01O C01U 1.378(11)
C01P C01T 1.384(11)
C01P C01Z 1.388(12)
C01Q C01W 1.366(11)
C01Q C02G 1.394(11)
C01R C022 1.378(11)
C01R C037 1.386(12)
C01S C03B 1.413(13)
C01S C026 1.427(12)
C01S C041 1.506(13)
C01T C02Y 1.371(12)
C01U C028 1.391(11)
C01V C020 1.357(11)
C01V C029 1.363(11)
C01W C027 1.387(12)
C01X C039 1.385(12)
C01X C03I 1.399(12)
C01Y C02C 1.356(12)
C01Z C02H 1.376(12)
C020 C02U 1.397(12)
C021 C02C 1.358(11)
C021 C028 1.389(11)
C022 C02T 1.400(12)
C023 C02U 1.364(12)
C023 C024 1.388(12)
C024 C029 1.396(11)
C025 C032 1.380(12)
C025 C038 1.390(11)
C026 C02A 1.418(13)
C026 C044 1.501(13)
C027 C02S 1.367(13)
C02A C02W 1.389(14)
C02A C04C 1.536(14)
C02B C02J 1.378(12)
C02B C02D 1.391(12)
C02D C02E 1.376(12)
C02E C036 1.361(13)
C02F C03K 1.429(13)
C02F C033 1.462(12)
C02F C03T 1.496(13)
C02G C02L 1.361(12)
C02H C02X 1.368(13)
C02I C036 1.374(13)
C02I C02J 1.377(12)
C02K C031 1.379(12)
C02K C03C 1.393(12)
C02L C02S 1.377(13)
C02M C03R 1.367(13)
C02M C03A 1.379(12)
C02N C02T 1.348(13)
C02N C035 1.359(14)
C02O C030 1.410(13)
C02O C02Q 1.434(13)
C02O C040 1.511(12)
C02P C03F 1.380(12)
C02P C03A 1.386(12)
C02Q C03W 1.414(14)
C02Q C04A 1.490(14)
C02R C03M 1.411(14)
C02R C03Q 1.417(13)
C02R C03Y 1.505(13)
C02V C034 1.350(13)
C02V C03G 1.384(13)
C02W C03B 1.435(14)
C02W C04G 1.519(14)
C02X C02Y 1.364(13)
C02Z C03D 1.363(12)
C02Z C03E 1.363(13)
C030 C03J 1.412(16)
C030 C04E 1.525(16)
C031 C03G 1.400(12)
C032 C03E 1.355(13)
C033 C03H 1.417(13)
C033 C03N 1.493(12)
C034 C03C 1.380(14)
C035 C037 1.375(12)
C038 C03D 1.395(12)
C039 C03O 1.359(13)
C03B C045 1.503(14)
C03F C03S 1.398(13)
C03H C03V 1.444(13)
C03H C042 1.506(13)
C03I C03U 1.368(14)
C03J C03W 1.393(17)
C03J C04F 1.528(15)
C03K C03V 1.430(14)
C03K C03L 1.486(13)
C03L H03A 0.9800
C03L H03B 0.9800
C03L H03C 0.9800
C03M C03P 1.452(14)
C03M C043 1.497(14)
C03N H03D 0.9800
C03N H03E 0.9800
C03N H03F 0.9800
C03O C03Z 1.371(17)
C03P C03X 1.408(15)
C03P C048 1.486(14)
C03Q C03X 1.438(14)
C03Q C049 1.514(14)
C03R C03S 1.361(14)
C03T H03G 0.9800
C03T H03H 0.9800
C03T H03I 0.9800
C03U C03Z 1.411(17)
C03V C047 1.498(14)
C03W C04J 1.525(16)
C03X C04B 1.502(15)
C03Y H03J 0.9800
C03Y H03K 0.9800
C03Y H03L 0.9800
C040 H04A 0.9800
C040 H04B 0.9800
C040 H04C 0.9800
C041 H04D 0.9800
C041 H04E 0.9800
C041 H04F 0.9800
C042 H05E 0.9800
C042 H05F 0.9800
C042 H05G 0.9800
C043 H05H 0.9800
C043 H05I 0.9800
C043 H05J 0.9800
C044 H04G 0.9800
C044 H04H 0.9800
C044 H04I 0.9800
C045 H04J 0.9800
C045 H04K 0.9800
C045 H04L 0.9800
C047 H05K 0.9800
C047 H05L 0.9800
C047 H05M 0.9800
C048 H05N 0.9800
C048 H05O 0.9800
C048 H05P 0.9800
C049 H05Q 0.9800
C049 H05R 0.9800
C049 H05S 0.9800
C04A H04M 0.9800
C04A H04N 0.9800
C04A H04O 0.9800
C04B H05T 0.9800
C04B H05U 0.9800
C04B H05V 0.9800
C04C H04P 0.9800
C04C H04Q 0.9800
C04C H04R 0.9800
C04E H04S 0.9800
C04E H04T 0.9800
C04E H04U 0.9800
C04F H04V 0.9800
C04F H04W 0.9800
C04F H04X 0.9800
C04G H04Y 0.9800
C04G H04Z 0.9800
C04G H05A 0.9800
C04J H05B 0.9800
C04J H05C 0.9800
C04J H05D 0.9800
Cl1S C1S 1.702(8)
C1S C2S 1.3900
C1S C6S 1.3900
C2S C3S 1.3900
C2S H2SA 0.9500
C3S C4S 1.3900
C3S H3SA 0.9500
C4S C5S 1.3900
C4S H4SA 0.9500
C5S C6S 1.3900
C5S H5SA 0.9500
C6S H6SA 0.9500
